data_7045477
loop_
_publ_author_name
'Thoresen, Eirik Mydske'
'Balcells, David'
'\/Oien-\/Odegaard, Sigurd'
'Hylland, Knut Tormodss\/onn'
'Tilset, Mats'
'Amedjkouh, Mohamed'

_publ_section_title
;
 Cyclometalated ruthenium complexes with carboxylated ligands from a
 combined experimental/computational perspective.
;
_journal_issue 8
_journal_name_full 'Dalton transactions (Cambridge, England : 2003)'
_journal_page_first 2589
_journal_page_last 2601
_journal_paper_doi 10.1039/c7dt03935b
_journal_volume 47
_journal_year 2018
_chemical_formula_moiety 'C70 H58 N10 Na2 O12 Ru2, 4(C H4 O), 2(C2 H3 N)'
_chemical_formula_sum 'C78 H80 N12 Na2 O16 Ru2'
_chemical_formula_weight 1689.66
_space_group_crystal_system triclinic
_space_group_IT_number 2
_space_group_name_Hall '-P 1'
_space_group_name_H-M_alt 'P -1'
_symmetry_space_group_name_Hall '-P 1'
_symmetry_space_group_name_H-M 'P -1'
_atom_sites_solution_hydrogens mixed
_audit_creation_date 2017-12-18
_audit_creation_method
;
Olex2 1.2
(compiled 2017.08.10 svn.r3458 for OlexSys, GUI svn.r5381)
;
_audit_update_record
;
2017-12-20 deposited with the CCDC.
2018-01-31 downloaded from the CCDC.
;
_cell_angle_alpha 93.898(2)
_cell_angle_beta 96.346(2)
_cell_angle_gamma 92.495(2)
_cell_formula_units_Z 1
_cell_length_a 8.5931(7)
_cell_length_b 12.6268(11)
_cell_length_c 17.7433(15)
_cell_measurement_reflns_used 9963
_cell_measurement_temperature 100(2)
_cell_measurement_theta_max 29.58
_cell_measurement_theta_min 2.53
_cell_volume 1906.5(3)
_computing_cell_refinement 'APEX3 (Bruker AXS, 2016)'
_computing_data_collection 'APEX3 (Bruker AXS, 2016)'
_computing_data_reduction 'APEX3 (Bruker AXS, 2016)'
_computing_molecular_graphics 'Diamond v4 (Brandenburg, 2012)'
_computing_publication_material 'Olex2 (Dolomanov et al., 2009)'
_computing_structure_refinement 'SHELXL (Sheldrick, 2015b)'
_computing_structure_solution 'SHELXT (Sheldrick, 2015a)'
_diffrn_ambient_temperature 100.01
_diffrn_detector 'Bruker PHOTON100 area detector'
_diffrn_detector_area_resol_mean 10.4167
_diffrn_detector_type 'CMOS area detector'
_diffrn_measured_fraction_theta_full 0.997
_diffrn_measured_fraction_theta_max 0.995
_diffrn_measurement_device 'three-circle diffractometer'
_diffrn_measurement_device_type 'Bruker D8 Venture, CMOS detector'
_diffrn_measurement_method '\w and \f scans'
_diffrn_radiation_probe x-ray
_diffrn_radiation_type MoK\a
_diffrn_radiation_wavelength 0.71073
_diffrn_reflns_av_R_equivalents 0.0228
_diffrn_reflns_av_unetI/netI 0.0284
_diffrn_reflns_Laue_measured_fraction_full 0.997
_diffrn_reflns_Laue_measured_fraction_max 0.995
_diffrn_reflns_limit_h_max 11
_diffrn_reflns_limit_h_min -11
_diffrn_reflns_limit_k_max 17
_diffrn_reflns_limit_k_min -17
_diffrn_reflns_limit_l_max 24
_diffrn_reflns_limit_l_min -24
_diffrn_reflns_number 28651
_diffrn_reflns_point_group_measured_fraction_full 0.997
_diffrn_reflns_point_group_measured_fraction_max 0.995
_diffrn_reflns_theta_full 26.000
_diffrn_reflns_theta_max 29.578
_diffrn_reflns_theta_min 2.316
_diffrn_source 'microfocus sealed X-ray tube'
_diffrn_standards_number 0
_exptl_absorpt_coefficient_mu 0.483
_exptl_absorpt_correction_T_max 0.7459
_exptl_absorpt_correction_T_min 0.6804
_exptl_absorpt_correction_type multi-scan
_exptl_absorpt_process_details
'SADABS-2014/5 (Bruker,2014/5) was used for absorption correction. wR2(int) was 0.1351 before and 0.0365 after correction. The Ratio of minimum to maximum transmission is 0.9122. The \l/2 correction factor is Not present.'
_exptl_crystal_colour 'dark red'
_exptl_crystal_density_diffrn 1.472
_exptl_crystal_description block
_exptl_crystal_F_000 870
_exptl_crystal_size_max 0.21
_exptl_crystal_size_mid 0.18
_exptl_crystal_size_min 0.12
_refine_diff_density_max 1.075
_refine_diff_density_min -0.878
_refine_diff_density_rms 0.189
_refine_ls_extinction_method none
_refine_ls_goodness_of_fit_ref 1.135
_refine_ls_hydrogen_treatment mixed
_refine_ls_matrix_type full
_refine_ls_number_parameters 536
_refine_ls_number_reflns 10644
_refine_ls_number_restraints 6
_refine_ls_restrained_S_all 1.135
_refine_ls_R_factor_all 0.0421
_refine_ls_R_factor_gt 0.0358
_refine_ls_shift/su_max 0.003
_refine_ls_shift/su_mean 0.000
_refine_ls_structure_factor_coef Fsqd
_refine_ls_weighting_details 'w=1/[\s^2^(Fo^2^)+(0.0452P)^2^+1.8820P] where P=(Fo^2^+2Fc^2^)/3'
_refine_ls_weighting_scheme calc
_refine_ls_wR_factor_gt 0.0915
_refine_ls_wR_factor_ref 0.0983
_reflns_Friedel_coverage 0.000
_reflns_number_gt 9700
_reflns_number_total 10644
_reflns_threshold_expression 'I > 2\s(I)'
_cod_data_source_file c7dt03935b2.cif
_cod_data_source_block emt-76
_cod_depositor_comments
;
Adding full bibliography for 7045471--7045478.cif.

2024-04-03
Z value and formula fixed to values more according to usual
chemical conventions.                 miguel
;
_cod_original_formula_sum 'C39 H40 N6 Na O8 Ru'
_cod_original_formula_weight 844.83
_cod_original_formula_moiety 'C35 H29 N5 Na O6 Ru, 2(C H4 O), C2 H3 N'
_cod_original_formula_units_Z 2
_cod_database_code 7045477
_shelx_shelxl_version_number 2014/7
_shelx_space_group_comment
;
The symmetry employed for this shelxl refinement is uniquely defined
by the following loop, which should always be used as a source of
symmetry information in preference to the above space-group names.
They are only intended as comments.
;
_olex2_refinement_description
;
1. Fixed Uiso
 At 1.2 times of:
  All C(H) groups, All C(H,H) groups
 At 1.5 times of:
  All C(H,H,H) groups, All O(H) groups
2. Shared sites
{C009, N20}
{N00A, C14}
3. Restrained distances
 O007-H007
 0.87 with sigma of 0.01
 O013-C01G = O1-C8
 1.41 with sigma of 0.02
 H00M-O00G
 2.1 with sigma of 0.02
 C01I-H007
 1.895303 with sigma of 0.02
 Na00-H007
 2.892765 with sigma of 0.02
4. Uiso/Uaniso restraints and constraints
Uanis(C009) = Uanis(N20)
Uanis(N00A) = Uanis(C14)
5. Others
 Sof(O1)=Sof(H1)=Sof(C8)=Sof(H8A)=Sof(H8B)=Sof(H8C)=1-FVAR(1)
 Sof(O013)=Sof(H013)=Sof(C01G)=Sof(H01N)=Sof(H01O)=Sof(H01P)=FVAR(1)
 Fixed Sof: C009(0.5) N00A(0.5) H00A(0.5) H00F(0.5) H00B(0.5) H00J(0.5)
 C14(0.5) N20(0.5)
6.a Aromatic/amide H refined with riding coordinates:
 C00F(H00A), C00F(H00F), C00J(H00B), C00J(H00J), C00N(H00N), C00Q(H00Q),
 C00R(H00R), C00S(H00S), C00V(H00V), C00W(H00W), C00Z(H00Z), C011(H011),
 C012(H012), C015(H015), C016(H016), C017(H017), C018(H018), C01A(H01A),
 C01B(H01B), C01C(H01C), C01F(H01F)
6.b Idealised Me refined as rotating group:
 C01E(H01Q,H01R,H01S), C01G(H01N,H01O,H01P), C01H(H01D,H01E,H01G), C01I(H01H,
 H01I,H01J), C01J(H01K,H01L,H01M), C8(H8A,H8B,H8C)
6.c Idealised tetrahedral OH refined as rotating group:
 O00M(H00M), O013(H013), O1(H1)
;
_olex2_submission_special_instructions 'No special instructions were received'

loop_
_space_group_symop_operation_xyz
'x, y, z'
'-x, -y, -z'

loop_
_atom_site_label
_atom_site_type_symbol
_atom_site_fract_x
_atom_site_fract_y
_atom_site_fract_z
_atom_site_U_iso_or_equiv
_atom_site_adp_type
_atom_site_occupancy
_atom_site_site_symmetry_order
_atom_site_calc_flag
_atom_site_refinement_flags_posn
_atom_site_refinement_flags_occupancy
_atom_site_disorder_assembly
_atom_site_disorder_group
Ru01 Ru 0.49135(2) 0.80377(2) 0.70251(2) 0.01382(5) Uani 1 1 d . . . .
Na00 Na 0.93593(11) 0.40926(7) 0.91612(5) 0.02632(19) Uani 1 1 d D . . .
N003 N 0.5367(2) 0.64599(13) 0.66934(10) 0.0187(3) Uani 1 1 d . . . .
N004 N 0.2949(2) 0.72153(13) 0.72840(10) 0.0167(3) Uani 1 1 d . . . .
N005 N 0.6866(2) 0.87301(13) 0.66680(10) 0.0169(3) Uani 1 1 d . . . .
N006 N 0.4163(2) 0.82069(13) 0.58812(10) 0.0196(3) Uani 1 1 d . . . .
O007 O 0.9579(2) 0.32832(16) 0.79879(10) 0.0342(4) Uani 1 1 d D . . .
H007 H 1.0434(15) 0.320(3) 0.7776(12) 0.051 Uiso 1 1 d DR . . .
O008 O 0.8564(3) 0.57356(17) 0.90911(13) 0.0486(6) Uani 1 1 d . . . .
C009 C 0.5827(2) 0.80459(14) 0.81373(10) 0.0161(3) Uani 0.5 1 d . P A 1
N00A N 0.4334(2) 0.95053(13) 0.74292(11) 0.0158(3) Uani 0.5 1 d . P A 1
O00B O 0.1916(3) 1.28426(15) 0.71654(14) 0.0489(6) Uani 1 1 d . . . .
O00C O 0.1867(2) 1.16926(18) 0.61667(12) 0.0441(5) Uani 1 1 d . . . .
O00D O 0.8357(3) 0.64209(19) 1.02640(12) 0.0468(5) Uani 1 1 d . . . .
C00E C 0.4163(2) 0.57350(16) 0.67261(12) 0.0194(4) Uani 1 1 d . . . .
C00F C 0.6613(2) 0.72409(16) 0.84700(12) 0.0196(4) Uani 1 1 d . . . .
H00A H 0.6746 0.6609 0.8167 0.023 Uiso 0.5 1 calc R P A 1
H00F H 0.6746 0.6609 0.8167 0.023 Uiso 0.5 1 calc R P A -1
O00G O 0.7295(3) 0.31097(18) 0.95939(14) 0.0501(5) Uani 1 1 d D . . .
C00H C 0.7218(2) 0.73138(18) 0.92286(13) 0.0219(4) Uani 1 1 d . . . .
C00I C 0.2816(2) 0.61532(16) 0.70746(12) 0.0185(4) Uani 1 1 d . . . .
C00J C 0.3528(2) 1.02357(16) 0.70225(12) 0.0188(4) Uani 1 1 d . . . .
H00B H 0.3185 1.0054 0.6500 0.023 Uiso 0.5 1 calc R P A 1
H00J H 0.3185 1.0054 0.6500 0.023 Uiso 0.5 1 calc R P A -1
C00K C 0.5661(2) 0.89651(16) 0.85898(12) 0.0187(4) Uani 1 1 d . . . .
C00L C 0.4839(2) 0.97895(15) 0.81885(12) 0.0184(4) Uani 1 1 d . . . .
O00M O 0.4468(3) 0.3797(2) 0.91744(14) 0.0575(6) Uani 1 1 d . . . .
H00M H 0.5265 0.3923 0.9493 0.086 Uiso 1 1 calc DGR . . .
C00N C 0.1533(3) 0.55209(17) 0.72143(13) 0.0234(4) Uani 1 1 d . . . .
H00N H 0.1452 0.4787 0.7050 0.028 Uiso 1 1 calc R . . .
C00O C 0.5315(3) 0.85241(16) 0.54660(12) 0.0204(4) Uani 1 1 d . . . .
C00P C 0.6249(3) 0.90627(19) 0.93567(13) 0.0253(4) Uani 1 1 d . . . .
H00P H 0.615(3) 0.973(2) 0.9655(17) 0.030 Uiso 1 1 d R . . .
C00Q C 0.1821(3) 0.76348(17) 0.76644(13) 0.0229(4) Uani 1 1 d . . . .
H00Q H 0.1916 0.8370 0.7826 0.027 Uiso 1 1 calc R . . .
C00R C 0.7011(3) 0.8233(2) 0.96786(13) 0.0263(5) Uani 1 1 d . . . .
H00R H 0.7391 0.8289 1.0204 0.032 Uiso 1 1 calc R . . .
C00S C 0.2705(3) 0.80137(19) 0.55211(14) 0.0271(5) Uani 1 1 d . . . .
H00S H 0.1897 0.7783 0.5806 0.033 Uiso 1 1 calc R . . .
C00T C 0.3187(3) 1.12288(16) 0.73359(13) 0.0222(4) Uani 1 1 d . . . .
C00U C 0.6833(3) 0.88188(16) 0.59057(12) 0.0209(4) Uani 1 1 d . . . .
C00V C 0.4243(3) 0.46761(18) 0.64713(15) 0.0295(5) Uani 1 1 d . . . .
H00V H 0.3387 0.4183 0.6497 0.035 Uiso 1 1 calc R . . .
C00W C 0.5023(3) 0.86321(18) 0.46868(13) 0.0255(4) Uani 1 1 d . . . .
H00W H 0.5850 0.8832 0.4403 0.031 Uiso 1 1 calc R . . .
C00X C 0.3713(3) 1.15019(17) 0.80951(15) 0.0280(5) Uani 1 1 d . . . .
H00X H 0.346(4) 1.216(2) 0.8307(17) 0.034 Uiso 1 1 d R . . .
C00Y C 0.8125(3) 0.6418(2) 0.95534(15) 0.0291(5) Uani 1 1 d . . . .
C00Z C 0.2331(3) 0.8137(2) 0.47562(15) 0.0325(5) Uani 1 1 d . . . .
H00Z H 0.1283 0.8013 0.4523 0.039 Uiso 1 1 calc R . . .
C010 C 0.4544(3) 1.07888(18) 0.85189(14) 0.0264(5) Uani 1 1 d . . . .
H010 H 0.491(3) 1.095(2) 0.9024(17) 0.032 Uiso 1 1 d R . . .
C011 C 0.0371(3) 0.59676(18) 0.75944(14) 0.0260(5) Uani 1 1 d . . . .
H011 H -0.0518 0.5548 0.7693 0.031 Uiso 1 1 calc R . . .
C012 C 0.6666(3) 0.61226(18) 0.64160(15) 0.0284(5) Uani 1 1 d . . . .
H012 H 0.7512 0.6625 0.6393 0.034 Uiso 1 1 calc R . . .
O013 O 0.0313(4) 1.3696(2) 0.58042(15) 0.0405(9) Uani 0.757(7) 1 d D P B 2
H013 H 0.0712 1.3234 0.6074 0.061 Uiso 0.757(7) 1 calc GR P B 2
N014 N 1.0661(4) -0.0563(2) 0.88948(19) 0.0603(8) Uani 1 1 d . . . .
C015 C 0.8132(3) 0.9221(2) 0.55943(14) 0.0290(5) Uani 1 1 d . . . .
H015 H 0.8111 0.9234 0.5059 0.035 Uiso 1 1 calc R . . .
C016 C 0.8159(3) 0.91049(17) 0.71206(13) 0.0221(4) Uani 1 1 d . . . .
H016 H 0.8185 0.9056 0.7654 0.027 Uiso 1 1 calc R . . .
C017 C 0.5584(3) 0.43507(19) 0.61806(18) 0.0374(6) Uani 1 1 d . . . .
H017 H 0.5651 0.3633 0.5995 0.045 Uiso 1 1 calc R . . .
C018 C 0.9450(3) 0.9599(2) 0.60654(15) 0.0325(5) Uani 1 1 d . . . .
H018 H 1.0340 0.9884 0.5860 0.039 Uiso 1 1 calc R . . .
C019 C 0.2246(3) 1.19752(19) 0.68449(17) 0.0333(6) Uani 1 1 d . . . .
C01A C 0.0532(3) 0.70373(18) 0.78282(14) 0.0264(5) Uani 1 1 d . . . .
H01A H -0.0238 0.7359 0.8100 0.032 Uiso 1 1 calc R . . .
C01B C 0.9454(3) 0.95576(19) 0.68426(15) 0.0286(5) Uani 1 1 d . . . .
H01B H 1.0333 0.9836 0.7181 0.034 Uiso 1 1 calc R . . .
C01C C 0.3517(3) 0.84451(19) 0.43343(14) 0.0304(5) Uani 1 1 d . . . .
H01C H 0.3292 0.8527 0.3806 0.037 Uiso 1 1 calc R . . .
C01D C 1.0039(3) 0.0197(2) 0.89738(15) 0.0350(6) Uani 1 1 d . . . .
C01E C 0.9227(4) 0.1152(2) 0.9094(2) 0.0500(8) Uani 1 1 d . . . .
H01Q H 0.8187 0.1078 0.8801 0.075 Uiso 1 1 calc GR . . .
H01R H 0.9826 0.1754 0.8928 0.075 Uiso 1 1 calc GR . . .
H01S H 0.9113 0.1276 0.9636 0.075 Uiso 1 1 calc GR . . .
C01F C 0.6828(3) 0.5077(2) 0.61617(17) 0.0369(6) Uani 1 1 d . . . .
H01F H 0.7772 0.4863 0.5978 0.044 Uiso 1 1 calc R . . .
C01G C 0.0936(10) 1.3656(6) 0.5109(4) 0.0432(16) Uani 0.757(7) 1 d D P B 2
H01N H 0.0228 1.3985 0.4732 0.065 Uiso 0.757(7) 1 calc GR P B 2
H01O H 0.1056 1.2913 0.4935 0.065 Uiso 0.757(7) 1 calc GR P B 2
H01P H 0.1962 1.4042 0.5171 0.065 Uiso 0.757(7) 1 calc GR P B 2
C01H C 0.7390(5) 0.2878(4) 1.0370(2) 0.0652(10) Uani 1 1 d . . . .
H01D H 0.8115 0.2310 1.0459 0.098 Uiso 1 1 calc GR . . .
H01E H 0.6349 0.2648 1.0492 0.098 Uiso 1 1 calc GR . . .
H01G H 0.7772 0.3517 1.0694 0.098 Uiso 1 1 calc GR . . .
C01I C 0.8308(4) 0.2840(3) 0.7477(2) 0.0603(10) Uani 1 1 d D . . .
H01H H 0.8326 0.3149 0.6986 0.091 Uiso 1 1 calc GR . . .
H01I H 0.7322 0.2994 0.7682 0.091 Uiso 1 1 calc GR . . .
H01J H 0.8391 0.2069 0.7408 0.091 Uiso 1 1 calc GR . . .
C01J C 0.4443(5) 0.4544(4) 0.8631(3) 0.0886(18) Uani 1 1 d . . . .
H01K H 0.3847 0.4240 0.8156 0.133 Uiso 1 1 calc GR . . .
H01L H 0.5519 0.4735 0.8537 0.133 Uiso 1 1 calc GR . . .
H01M H 0.3945 0.5180 0.8815 0.133 Uiso 1 1 calc GR . . .
O1 O 0.1198(14) 1.2991(9) 0.4970(6) 0.047(3) Uani 0.243(7) 1 d D P B 1
H1 H 0.1837 1.2790 0.5318 0.071 Uiso 0.243(7) 1 calc GR P B 1
C14 C 0.4334(2) 0.95053(13) 0.74292(11) 0.0158(3) Uani 0.5 1 d . P A -1
N20 N 0.5827(2) 0.80459(14) 0.81373(10) 0.0161(3) Uani 0.5 1 d . P A -1
C8 C 0.060(4) 1.3957(19) 0.5216(19) 0.056(7) Uani 0.243(7) 1 d D P B 1
H8A H -0.0375 1.4072 0.4895 0.084 Uiso 0.243(7) 1 calc GR P B 1
H8B H 0.1368 1.4541 0.5179 0.084 Uiso 0.243(7) 1 calc GR P B 1
H8C H 0.0382 1.3930 0.5746 0.084 Uiso 0.243(7) 1 calc GR P B 1

loop_
_atom_site_aniso_label
_atom_site_aniso_U_11
_atom_site_aniso_U_22
_atom_site_aniso_U_33
_atom_site_aniso_U_23
_atom_site_aniso_U_13
_atom_site_aniso_U_12
Ru01 0.01606(8) 0.01070(7) 0.01603(8) 0.00164(5) 0.00685(5) 0.00199(5)
Na00 0.0244(4) 0.0262(4) 0.0284(5) -0.0013(4) 0.0020(4) 0.0086(4)
N003 0.0214(8) 0.0150(7) 0.0207(8) 0.0006(6) 0.0076(7) 0.0016(6)
N004 0.0175(8) 0.0145(7) 0.0194(8) 0.0037(6) 0.0066(6) 0.0023(6)
N005 0.0177(8) 0.0145(7) 0.0201(8) 0.0038(6) 0.0074(6) 0.0017(6)
N006 0.0243(9) 0.0141(7) 0.0212(8) 0.0006(6) 0.0071(7) -0.0003(6)
O007 0.0304(9) 0.0418(10) 0.0283(9) -0.0099(7) 0.0026(7) 0.0000(8)
O008 0.0597(14) 0.0421(11) 0.0556(13) 0.0274(10) 0.0328(11) 0.0310(10)
C009 0.0148(8) 0.0176(8) 0.0178(8) 0.0046(6) 0.0074(6) 0.0035(6)
N00A 0.0147(8) 0.0119(7) 0.0217(8) 0.0016(6) 0.0060(7) 0.0008(6)
O00B 0.0609(14) 0.0241(9) 0.0733(15) 0.0217(9) 0.0394(12) 0.0234(9)
O00C 0.0401(11) 0.0565(13) 0.0426(11) 0.0254(10) 0.0130(9) 0.0241(10)
O00D 0.0432(12) 0.0605(14) 0.0372(11) 0.0180(10) -0.0086(9) 0.0187(10)
C00E 0.0218(10) 0.0149(8) 0.0223(10) 0.0016(7) 0.0056(8) 0.0016(7)
C00F 0.0168(9) 0.0202(9) 0.0239(10) 0.0042(7) 0.0097(8) 0.0038(7)
O00G 0.0389(11) 0.0480(12) 0.0657(15) 0.0071(11) 0.0124(10) 0.0062(10)
C00H 0.0158(9) 0.0268(10) 0.0257(10) 0.0094(8) 0.0078(8) 0.0058(8)
C00I 0.0190(9) 0.0158(8) 0.0213(9) 0.0025(7) 0.0042(7) 0.0011(7)
C00J 0.0173(9) 0.0170(9) 0.0238(10) 0.0040(7) 0.0089(7) 0.0012(7)
C00K 0.0181(9) 0.0188(9) 0.0200(9) 0.0007(7) 0.0058(7) 0.0037(7)
C00L 0.0192(9) 0.0151(8) 0.0216(9) -0.0005(7) 0.0065(7) 0.0031(7)
O00M 0.0461(13) 0.0821(18) 0.0476(13) 0.0194(12) 0.0062(10) 0.0149(12)
C00N 0.0217(10) 0.0181(9) 0.0309(11) 0.0033(8) 0.0050(8) -0.0022(8)
C00O 0.0257(10) 0.0163(9) 0.0210(10) 0.0031(7) 0.0086(8) 0.0028(8)
C00P 0.0253(11) 0.0296(11) 0.0215(10) -0.0027(8) 0.0046(8) 0.0081(9)
C00Q 0.0240(10) 0.0174(9) 0.0301(11) 0.0039(8) 0.0132(9) 0.0043(8)
C00R 0.0229(11) 0.0378(12) 0.0191(10) 0.0031(9) 0.0026(8) 0.0076(9)
C00S 0.0257(11) 0.0255(11) 0.0298(11) 0.0009(9) 0.0051(9) -0.0050(9)
C00T 0.0217(10) 0.0137(8) 0.0347(11) 0.0080(8) 0.0141(9) 0.0037(7)
C00U 0.0231(10) 0.0187(9) 0.0228(10) 0.0047(7) 0.0092(8) 0.0027(8)
C00V 0.0306(12) 0.0162(9) 0.0424(14) -0.0031(9) 0.0107(10) -0.0011(9)
C00W 0.0321(12) 0.0231(10) 0.0226(10) 0.0038(8) 0.0083(9) 0.0012(9)
C00X 0.0306(12) 0.0136(9) 0.0406(13) -0.0037(9) 0.0105(10) 0.0038(8)
C00Y 0.0168(10) 0.0355(12) 0.0393(13) 0.0186(10) 0.0093(9) 0.0089(9)
C00Z 0.0326(13) 0.0299(12) 0.0327(13) 0.0027(10) -0.0028(10) -0.0066(10)
C010 0.0305(12) 0.0202(10) 0.0279(11) -0.0060(8) 0.0045(9) 0.0040(9)
C011 0.0196(10) 0.0248(10) 0.0356(12) 0.0087(9) 0.0089(9) -0.0014(8)
C012 0.0264(11) 0.0229(10) 0.0383(13) -0.0002(9) 0.0152(10) 0.0019(9)
O013 0.0459(16) 0.0416(15) 0.0315(14) 0.0113(11) -0.0068(11) -0.0110(12)
N014 0.069(2) 0.0435(15) 0.069(2) -0.0118(14) 0.0159(16) 0.0136(14)
C015 0.0268(11) 0.0367(12) 0.0275(11) 0.0141(10) 0.0126(9) 0.0028(10)
C016 0.0206(10) 0.0214(9) 0.0257(10) 0.0047(8) 0.0066(8) 0.0008(8)
C017 0.0418(15) 0.0189(10) 0.0538(17) -0.0049(10) 0.0181(13) 0.0060(10)
C018 0.0208(11) 0.0409(14) 0.0395(14) 0.0184(11) 0.0112(10) -0.0002(10)
C019 0.0271(12) 0.0239(11) 0.0572(17) 0.0222(11) 0.0253(11) 0.0126(9)
C01A 0.0225(10) 0.0235(10) 0.0368(12) 0.0078(9) 0.0152(9) 0.0045(8)
C01B 0.0198(10) 0.0304(11) 0.0368(13) 0.0104(10) 0.0051(9) -0.0018(9)
C01C 0.0430(14) 0.0239(11) 0.0236(11) 0.0017(8) 0.0014(10) -0.0006(10)
C01D 0.0417(15) 0.0316(13) 0.0308(13) -0.0012(10) 0.0041(11) -0.0034(11)
C01E 0.0470(18) 0.0309(14) 0.071(2) 0.0087(14) -0.0025(16) 0.0047(13)
C01F 0.0351(14) 0.0259(12) 0.0533(16) -0.0022(11) 0.0217(12) 0.0077(10)
C01G 0.050(4) 0.040(5) 0.039(3) 0.011(3) -0.002(2) -0.003(3)
C01H 0.062(2) 0.088(3) 0.050(2) 0.0127(19) 0.0151(18) 0.018(2)
C01I 0.049(2) 0.078(3) 0.0470(19) -0.0076(17) -0.0162(15) -0.0068(18)
C01J 0.059(2) 0.091(3) 0.113(4) 0.077(3) -0.028(2) -0.032(2)
O1 0.056(6) 0.045(6) 0.048(5) 0.020(5) 0.022(4) 0.016(5)
C14 0.0147(8) 0.0119(7) 0.0217(8) 0.0016(6) 0.0060(7) 0.0008(6)
N20 0.0148(8) 0.0176(8) 0.0178(8) 0.0046(6) 0.0074(6) 0.0035(6)
C8 0.071(17) 0.035(12) 0.063(14) 0.013(10) 0.004(11) 0.005(9)

loop_
_atom_type_symbol
_atom_type_description
_atom_type_scat_dispersion_real
_atom_type_scat_dispersion_imag
_atom_type_scat_source
C C 0.0033 0.0016 'International Tables Vol C Tables 4.2.6.8 and 6.1.1.4'
H H 0.0000 0.0000 'International Tables Vol C Tables 4.2.6.8 and 6.1.1.4'
N N 0.0061 0.0033 'International Tables Vol C Tables 4.2.6.8 and 6.1.1.4'
Na Na 0.0362 0.0249 'International Tables Vol C Tables 4.2.6.8 and 6.1.1.4'
O O 0.0106 0.0060 'International Tables Vol C Tables 4.2.6.8 and 6.1.1.4'
Ru Ru -1.2594 0.8363 'International Tables Vol C Tables 4.2.6.8 and 6.1.1.4'

loop_
_geom_angle_atom_site_label_1
_geom_angle_atom_site_label_2
_geom_angle_atom_site_label_3
_geom_angle
_geom_angle_site_symmetry_1
_geom_angle_site_symmetry_3
N004 Ru01 N003 77.95(7) . .
N004 Ru01 N006 97.68(7) . .
N005 Ru01 N003 96.68(7) . .
N005 Ru01 N004 173.57(7) . .
N005 Ru01 N006 78.36(7) . .
N005 Ru01 C009 95.28(7) . .
N005 Ru01 N00A 88.85(7) . .
N005 Ru01 C14 88.85(7) . .
N005 Ru01 N20 95.28(7) . .
N006 Ru01 N003 86.91(7) . .
C009 Ru01 N003 97.69(7) . .
C009 Ru01 N004 88.98(7) . .
C009 Ru01 N006 172.59(7) . .
C009 Ru01 N00A 79.25(7) . .
C009 Ru01 C14 79.25(7) . .
N00A Ru01 N003 173.93(7) . .
N00A Ru01 N004 96.68(7) . .
N00A Ru01 N006 96.68(7) . .
C14 Ru01 N003 173.93(7) . .
C14 Ru01 N004 96.68(7) . .
C14 Ru01 N006 96.68(7) . .
C14 Ru01 N00A 0.0 . .
N20 Ru01 N003 97.69(7) . .
N20 Ru01 N004 88.98(7) . .
N20 Ru01 N006 172.59(7) . .
N20 Ru01 C009 0.0 . .
N20 Ru01 N00A 79.25(7) . .
N20 Ru01 C14 79.25(7) . .
O007 Na00 Na00 154.64(7) . 2_767
O007 Na00 O00G 103.79(9) . .
O007 Na00 C00Y 115.73(8) . 2_767
O008 Na00 Na00 65.01(7) . 2_767
O008 Na00 O007 112.08(9) . .
O008 Na00 O00D 127.69(10) . 2_767
O008 Na00 O00G 105.79(9) . .
O008 Na00 C00Y 120.14(9) . 2_767
O00D Na00 Na00 70.56(7) 2_767 2_767
O00D Na00 O007 96.56(8) 2_767 .
O00D Na00 O00G 108.58(9) 2_767 .
O00D Na00 C00Y 20.47(7) 2_767 2_767
O00G Na00 Na00 101.07(7) . 2_767
O00G Na00 C00Y 95.76(8) . 2_767
C00Y Na00 Na00 56.21(6) 2_767 2_767
C00E N003 Ru01 115.10(13) . .
C012 N003 Ru01 126.66(15) . .
C012 N003 C00E 118.11(18) . .
C00I N004 Ru01 116.78(13) . .
C00Q N004 Ru01 125.23(14) . .
C00Q N004 C00I 117.94(18) . .
C00U N005 Ru01 116.38(14) . .
C016 N005 Ru01 125.52(14) . .
C016 N005 C00U 118.10(18) . .
C00O N006 Ru01 114.51(15) . .
C00S N006 Ru01 127.38(15) . .
C00S N006 C00O 118.09(19) . .
Na00 O007 H007 127.0(13) . .
C01I O007 Na00 124.7(2) . .
C01I O007 H007 108.4(13) . .
C00Y O008 Na00 134.77(17) . .
C00F C009 Ru01 126.17(15) . .
C00F C009 C00K 117.61(18) . .
C00K C009 Ru01 116.20(13) . .
C00J N00A Ru01 126.61(15) . .
C00J N00A C00L 117.43(17) . .
C00L N00A Ru01 115.95(13) . .
C00Y O00D Na00 120.63(18) . 2_767
N003 C00E C00I 114.87(17) . .
N003 C00E C00V 121.7(2) . .
C00V C00E C00I 123.4(2) . .
C009 C00F H00A 118.7 . .
C009 C00F H00F 118.7 . .
C009 C00F C00H 122.69(19) . .
H00A C00F H00F 0.0 . .
C00H C00F H00A 118.7 . .
C00H C00F H00F 118.7 . .
N20 C00F C009 0.0 . .
N20 C00F H00A 118.7 . .
N20 C00F H00F 118.7 . .
N20 C00F C00H 122.69(19) . .
C01H O00G Na00 119.6(2) . .
C00F C00H C00R 119.0(2) . .
C00F C00H C00Y 120.1(2) . .
C00R C00H C00Y 120.9(2) . .
N004 C00I C00E 114.77(17) . .
N004 C00I C00N 121.78(19) . .
C00N C00I C00E 123.40(19) . .
N00A C00J H00B 118.3 . .
N00A C00J H00J 118.3 . .
N00A C00J C00T 123.4(2) . .
H00B C00J H00J 0.0 . .
C00T C00J H00B 118.3 . .
C00T C00J H00J 118.3 . .
C14 C00J N00A 0.0 . .
C14 C00J H00B 118.3 . .
C14 C00J H00J 118.3 . .
C14 C00J C00T 123.4(2) . .
C009 C00K C00L 114.13(18) . .
C009 C00K C00P 121.18(19) . .
C00P C00K C00L 124.69(19) . .
N20 C00K C009 0.0 . .
N20 C00K C00L 114.13(18) . .
N20 C00K C00P 121.18(19) . .
N00A C00L C00K 114.42(17) . .
N00A C00L C010 120.73(19) . .
C010 C00L C00K 124.8(2) . .
C14 C00L N00A 0.0 . .
C14 C00L C00K 114.42(17) . .
C14 C00L C010 120.73(19) . .
C01J O00M H00M 109.5 . .
C00I C00N H00N 120.2 . .
C011 C00N C00I 119.5(2) . .
C011 C00N H00N 120.2 . .
N006 C00O C00U 115.14(18) . .
N006 C00O C00W 121.7(2) . .
C00W C00O C00U 123.0(2) . .
C00K C00P H00P 119.1(17) . .
C00R C00P C00K 119.9(2) . .
C00R C00P H00P 121.0(17) . .
N004 C00Q H00Q 118.7 . .
N004 C00Q C01A 122.5(2) . .
C01A C00Q H00Q 118.7 . .
C00H C00R H00R 120.2 . .
C00P C00R C00H 119.6(2) . .
C00P C00R H00R 120.2 . .
N006 C00S H00S 118.5 . .
N006 C00S C00Z 122.9(2) . .
C00Z C00S H00S 118.5 . .
C00J C00T C019 119.7(2) . .
C00X C00T C00J 118.3(2) . .
C00X C00T C019 122.0(2) . .
N005 C00U C00O 114.61(18) . .
N005 C00U C015 121.3(2) . .
C015 C00U C00O 124.0(2) . .
C00E C00V H00V 120.5 . .
C017 C00V C00E 119.1(2) . .
C017 C00V H00V 120.5 . .
C00O C00W H00W 120.5 . .
C01C C00W C00O 119.0(2) . .
C01C C00W H00W 120.5 . .
C00T C00X H00X 118.1(19) . .
C010 C00X C00T 119.7(2) . .
C010 C00X H00X 122.2(19) . .
O008 C00Y Na00 93.14(16) . 2_767
O008 C00Y O00D 125.8(2) . .
O008 C00Y C00H 117.1(2) . .
O00D C00Y Na00 38.90(12) . 2_767
O00D C00Y C00H 117.1(2) . .
C00H C00Y Na00 142.95(18) . 2_767
C00S C00Z H00Z 120.7 . .
C00S C00Z C01C 118.6(2) . .
C01C C00Z H00Z 120.7 . .
C00L C010 H010 118.3(19) . .
C00X C010 C00L 120.4(2) . .
C00X C010 H010 121.3(19) . .
C00N C011 H011 120.7 . .
C01A C011 C00N 118.6(2) . .
C01A C011 H011 120.7 . .
N003 C012 H012 118.5 . .
N003 C012 C01F 123.0(2) . .
C01F C012 H012 118.5 . .
C01G O013 H013 109.5 . .
C00U C015 H015 120.1 . .
C018 C015 C00U 119.8(2) . .
C018 C015 H015 120.1 . .
N005 C016 H016 118.6 . .
N005 C016 C01B 122.8(2) . .
C01B C016 H016 118.6 . .
C00V C017 H017 120.2 . .
C00V C017 C01F 119.6(2) . .
C01F C017 H017 120.2 . .
C015 C018 H018 120.6 . .
C015 C018 C01B 118.8(2) . .
C01B C018 H018 120.6 . .
O00B C019 C00T 116.9(3) . .
O00C C019 O00B 124.7(2) . .
O00C C019 C00T 118.3(2) . .
C00Q C01A C011 119.5(2) . .
C00Q C01A H01A 120.2 . .
C011 C01A H01A 120.2 . .
C016 C01B C018 119.0(2) . .
C016 C01B H01B 120.5 . .
C018 C01B H01B 120.5 . .
C00W C01C C00Z 119.6(2) . .
C00W C01C H01C 120.2 . .
C00Z C01C H01C 120.2 . .
N014 C01D C01E 178.2(4) . .
C01D C01E H01Q 109.5 . .
C01D C01E H01R 109.5 . .
C01D C01E H01S 109.5 . .
H01Q C01E H01R 109.5 . .
H01Q C01E H01S 109.5 . .
H01R C01E H01S 109.5 . .
C012 C01F H01F 120.8 . .
C017 C01F C012 118.4(2) . .
C017 C01F H01F 120.8 . .
O013 C01G H01N 109.5 . .
O013 C01G H01O 109.5 . .
O013 C01G H01P 109.5 . .
H01N C01G H01O 109.5 . .
H01N C01G H01P 109.5 . .
H01O C01G H01P 109.5 . .
O00G C01H H01D 109.5 . .
O00G C01H H01E 109.5 . .
O00G C01H H01G 109.5 . .
H01D C01H H01E 109.5 . .
H01D C01H H01G 109.5 . .
H01E C01H H01G 109.5 . .
O007 C01I H01H 109.5 . .
O007 C01I H01I 109.5 . .
O007 C01I H01J 109.5 . .
H01H C01I H01I 109.5 . .
H01H C01I H01J 109.5 . .
H01I C01I H01J 109.5 . .
O00M C01J H01K 109.5 . .
O00M C01J H01L 109.5 . .
O00M C01J H01M 109.5 . .
H01K C01J H01L 109.5 . .
H01K C01J H01M 109.5 . .
H01L C01J H01M 109.5 . .
C8 O1 H1 109.5 . .
C00J C14 Ru01 126.61(15) . .
C00J C14 C00L 117.43(17) . .
C00L C14 Ru01 115.95(13) . .
C00F N20 Ru01 126.17(15) . .
C00F N20 C00K 117.61(18) . .
C00K N20 Ru01 116.20(13) . .
O1 C8 H8A 109.5 . .
O1 C8 H8B 109.5 . .
O1 C8 H8C 109.5 . .
H8A C8 H8B 109.5 . .
H8A C8 H8C 109.5 . .
H8B C8 H8C 109.5 . .

loop_
_geom_bond_atom_site_label_1
_geom_bond_atom_site_label_2
_geom_bond_distance
_geom_bond_site_symmetry_2
Ru01 N003 2.1038(17) .
Ru01 N004 2.0551(17) .
Ru01 N005 2.0403(17) .
Ru01 N006 2.0888(18) .
Ru01 C009 2.0407(18) .
Ru01 N00A 2.0432(17) .
Ru01 C14 2.0432(17) .
Ru01 N20 2.0407(18) .
Na00 Na00 3.6678(19) 2_767
Na00 O007 2.286(2) .
Na00 O008 2.220(2) .
Na00 O00D 2.252(2) 2_767
Na00 O00G 2.349(2) .
Na00 C00Y 3.086(3) 2_767
N003 C00E 1.360(3) .
N003 C012 1.343(3) .
N004 C00I 1.363(3) .
N004 C00Q 1.348(3) .
N005 C00U 1.362(3) .
N005 C016 1.345(3) .
N006 C00O 1.361(3) .
N006 C00S 1.346(3) .
O007 H007 0.867(9) .
O007 C01I 1.410(4) .
O008 C00Y 1.248(3) .
C009 C00F 1.375(3) .
C009 C00K 1.387(3) .
N00A C00J 1.374(3) .
N00A C00L 1.387(3) .
O00B C019 1.258(3) .
O00C C019 1.235(4) .
O00D Na00 2.252(2) 2_767
O00D C00Y 1.254(3) .
C00E C00I 1.472(3) .
C00E C00V 1.389(3) .
C00F H00A 0.9500 .
C00F H00F 0.9500 .
C00F C00H 1.384(3) .
C00F N20 1.375(3) .
O00G C01H 1.421(4) .
C00H C00R 1.392(3) .
C00H C00Y 1.512(3) .
C00I C00N 1.388(3) .
C00J H00B 0.9500 .
C00J H00J 0.9500 .
C00J C00T 1.393(3) .
C00J C14 1.374(3) .
C00K C00L 1.464(3) .
C00K C00P 1.394(3) .
C00K N20 1.387(3) .
C00L C010 1.400(3) .
C00L C14 1.387(3) .
O00M H00M 0.8400 .
O00M C01J 1.393(4) .
C00N H00N 0.9500 .
C00N C011 1.384(3) .
C00O C00U 1.463(3) .
C00O C00W 1.395(3) .
C00P H00P 0.98(3) .
C00P C00R 1.383(3) .
C00Q H00Q 0.9500 .
C00Q C01A 1.382(3) .
C00R H00R 0.9500 .
C00S H00S 0.9500 .
C00S C00Z 1.380(3) .
C00T C00X 1.388(4) .
C00T C019 1.524(3) .
C00U C015 1.390(3) .
C00V H00V 0.9500 .
C00V C017 1.380(4) .
C00W H00W 0.9500 .
C00W C01C 1.377(4) .
C00X H00X 0.94(3) .
C00X C010 1.384(3) .
C00Y Na00 3.086(3) 2_767
C00Z H00Z 0.9500 .
C00Z C01C 1.388(4) .
C010 H010 0.92(3) .
C011 H011 0.9500 .
C011 C01A 1.382(3) .
C012 H012 0.9500 .
C012 C01F 1.384(3) .
O013 H013 0.8400 .
O013 C01G 1.398(8) .
N014 C01D 1.126(4) .
C015 H015 0.9500 .
C015 C018 1.378(4) .
C016 H016 0.9500 .
C016 C01B 1.383(3) .
C017 H017 0.9500 .
C017 C01F 1.383(4) .
C018 H018 0.9500 .
C018 C01B 1.383(4) .
C01A H01A 0.9500 .
C01B H01B 0.9500 .
C01C H01C 0.9500 .
C01D C01E 1.434(4) .
C01E H01Q 0.9800 .
C01E H01R 0.9800 .
C01E H01S 0.9800 .
C01F H01F 0.9500 .
C01G H01N 0.9800 .
C01G H01O 0.9800 .
C01G H01P 0.9800 .
C01H H01D 0.9800 .
C01H H01E 0.9800 .
C01H H01G 0.9800 .
C01I H01H 0.9800 .
C01I H01I 0.9800 .
C01I H01J 0.9800 .
C01J H01K 0.9800 .
C01J H01L 0.9800 .
C01J H01M 0.9800 .
O1 H1 0.8400 .
O1 C8 1.406(14) .
C8 H8A 0.9800 .
C8 H8B 0.9800 .
C8 H8C 0.9800 .

loop_
_geom_torsion_atom_site_label_1
_geom_torsion_atom_site_label_2
_geom_torsion_atom_site_label_3
_geom_torsion_atom_site_label_4
_geom_torsion
_geom_torsion_site_symmetry_1
_geom_torsion_site_symmetry_4
Ru01 N003 C00E C00I -7.0(2) . .
Ru01 N003 C00E C00V 175.10(18) . .
Ru01 N003 C012 C01F -175.4(2) . .
Ru01 N004 C00I C00E 3.2(2) . .
Ru01 N004 C00I C00N -179.42(16) . .
Ru01 N004 C00Q C01A -179.35(17) . .
Ru01 N005 C00U C00O 7.4(2) . .
Ru01 N005 C00U C015 -176.22(17) . .
Ru01 N005 C016 C01B 179.36(17) . .
Ru01 N006 C00O C00U -7.3(2) . .
Ru01 N006 C00O C00W 177.30(16) . .
Ru01 N006 C00S C00Z -179.05(18) . .
Ru01 C009 C00F C00H 179.05(15) . .
Ru01 C009 C00F N20 0(100) . .
Ru01 C009 C00K C00L 0.2(2) . .
Ru01 C009 C00K C00P -179.54(17) . .
Ru01 C009 C00K N20 0(100) . .
Ru01 N00A C00J C00T -179.35(15) . .
Ru01 N00A C00J C14 0(100) . .
Ru01 N00A C00L C00K -2.4(2) . .
Ru01 N00A C00L C010 178.25(17) . .
Ru01 N00A C00L C14 0(100) . .
Na00 O008 C00Y Na00 40.3(3) . 2_767
Na00 O008 C00Y O00D 17.4(5) . .
Na00 O008 C00Y C00H -161.83(19) . .
Na00 O00D C00Y O008 38.2(4) 2_767 .
Na00 O00D C00Y C00H -142.56(17) 2_767 .
N003 C00E C00I N004 2.6(3) . .
N003 C00E C00I C00N -174.7(2) . .
N003 C00E C00V C017 0.3(4) . .
N003 C012 C01F C017 1.3(4) . .
N004 C00I C00N C011 -1.8(3) . .
N004 C00Q C01A C011 -0.3(4) . .
N005 C00U C015 C018 -4.0(4) . .
N005 C016 C01B C018 -2.2(4) . .
N006 C00O C00U N005 0.1(3) . .
N006 C00O C00U C015 -176.2(2) . .
N006 C00O C00W C01C 2.1(3) . .
N006 C00S C00Z C01C 1.8(4) . .
C009 C00F C00H C00R 0.8(3) . .
C009 C00F C00H C00Y -177.65(19) . .
C009 C00F N20 Ru01 0(85) . .
C009 C00F N20 C00K 0(100) . .
C009 C00K C00L N00A 1.4(3) . .
C009 C00K C00L C010 -179.2(2) . .
C009 C00K C00L C14 1.4(3) . .
C009 C00K C00P C00R -0.1(3) . .
C009 C00K N20 Ru01 0(100) . .
C009 C00K N20 C00F 0(100) . .
N00A C00J C00T C00X 1.2(3) . .
N00A C00J C00T C019 -178.31(19) . .
N00A C00J C14 Ru01 0(83) . .
N00A C00J C14 C00L 0(100) . .
N00A C00L C010 C00X 1.3(3) . .
N00A C00L C14 Ru01 0(100) . .
N00A C00L C14 C00J 0(100) . .
C00E N003 C012 C01F 0.2(4) . .
C00E C00I C00N C011 175.3(2) . .
C00E C00V C017 C01F 1.2(4) . .
C00F C009 C00K C00L 178.80(17) . .
C00F C009 C00K C00P -0.9(3) . .
C00F C009 C00K N20 0(95) . .
C00F C00H C00R C00P -1.9(3) . .
C00F C00H C00Y Na00 155.34(19) . 2_767
C00F C00H C00Y O008 14.0(3) . .
C00F C00H C00Y O00D -165.3(2) . .
C00H C00F N20 Ru01 179.05(15) . .
C00H C00F N20 C00K 0.6(3) . .
C00I N004 C00Q C01A -1.8(3) . .
C00I C00E C00V C017 -177.4(2) . .
C00I C00N C011 C01A -0.3(4) . .
C00J N00A C00L C00K 178.80(17) . .
C00J N00A C00L C010 -0.6(3) . .
C00J N00A C00L C14 0(97) . .
C00J C00T C00X C010 -0.4(3) . .
C00J C00T C019 O00B 177.1(2) . .
C00J C00T C019 O00C -3.1(3) . .
C00K C009 C00F C00H 0.6(3) . .
C00K C009 C00F N20 0(83) . .
C00K C00L C010 C00X -178.0(2) . .
C00K C00L C14 Ru01 -2.4(2) . .
C00K C00L C14 C00J 178.80(17) . .
C00K C00P C00R C00H 1.5(4) . .
C00L N00A C00J C00T -0.7(3) . .
C00L N00A C00J C14 0(81) . .
C00L C00K C00P C00R -179.8(2) . .
C00L C00K N20 Ru01 0.2(2) . .
C00L C00K N20 C00F 178.80(17) . .
C00N C011 C01A C00Q 1.3(4) . .
C00O N006 C00S C00Z -0.9(3) . .
C00O C00U C015 C018 171.9(2) . .
C00O C00W C01C C00Z -1.1(3) . .
C00P C00K C00L N00A -178.9(2) . .
C00P C00K C00L C010 0.5(4) . .
C00P C00K C00L C14 -178.9(2) . .
C00P C00K N20 Ru01 -179.54(17) . .
C00P C00K N20 C00F -0.9(3) . .
C00Q N004 C00I C00E -174.52(19) . .
C00Q N004 C00I C00N 2.8(3) . .
C00R C00H C00Y Na00 -23.1(4) . 2_767
C00R C00H C00Y O008 -164.4(2) . .
C00R C00H C00Y O00D 16.3(3) . .
C00S N006 C00O C00U 174.32(19) . .
C00S N006 C00O C00W -1.1(3) . .
C00S C00Z C01C C00W -0.8(4) . .
C00T C00J C14 Ru01 -179.35(15) . .
C00T C00J C14 C00L -0.7(3) . .
C00T C00X C010 C00L -0.8(4) . .
C00U N005 C016 C01B -1.0(3) . .
C00U C00O C00W C01C -173.0(2) . .
C00U C015 C018 C01B 0.8(4) . .
C00V C00E C00I N004 -179.6(2) . .
C00V C00E C00I C00N 3.1(3) . .
C00V C017 C01F C012 -2.0(5) . .
C00W C00O C00U N005 175.44(19) . .
C00W C00O C00U C015 -0.8(3) . .
C00X C00T C019 O00B -2.4(3) . .
C00X C00T C019 O00C 177.4(2) . .
C00Y C00H C00R C00P 176.6(2) . .
C010 C00L C14 Ru01 178.25(16) . .
C010 C00L C14 C00J -0.6(3) . .
C012 N003 C00E C00I 176.8(2) . .
C012 N003 C00E C00V -1.0(3) . .
C015 C018 C01B C016 2.2(4) . .
C016 N005 C00U C00O -172.23(18) . .
C016 N005 C00U C015 4.1(3) . .
C019 C00T C00X C010 179.1(2) . .
C14 C00J C00T C00X 1.2(3) . .
C14 C00J C00T C019 -178.31(19) . .
C14 C00L C010 C00X 1.3(3) . .
N20 C00F C00H C00R 0.8(3) . .
N20 C00F C00H C00Y -177.65(19) . .
N20 C00K C00L N00A 1.4(3) . .
N20 C00K C00L C010 -179.2(2) . .
N20 C00K C00L C14 1.4(3) . .
N20 C00K C00P C00R -0.1(3) . .
